data_7049402
loop_
_publ_author_name
'Olaru, Marian'
'Krupke, Sandra'
'Lork, Enno'
'Mebs, Stefan'
'Beckmann, Jens'

_publ_section_title
;
 Transmetallation of bis(6-diphenylphosphinoxy-acenapth-5-yl)mercury with
 tin tetrachloride, antimony trichloride and bismuth trichloride.
;
_journal_issue 17
_journal_name_full 'Dalton transactions (Cambridge, England : 2003)'
_journal_page_first 5585
_journal_page_last 5594
_journal_paper_doi 10.1039/c9dt00827f
_journal_volume 48
_journal_year 2019
_chemical_formula_sum 'C32 H34 Cl3 O3 P Sn'
_chemical_formula_weight 722.60
_space_group_IT_number 2
_space_group_name_Hall '-P 1'
_space_group_name_H-M_alt 'P -1'
_symmetry_cell_setting triclinic
_symmetry_space_group_name_Hall '-P 1'
_symmetry_space_group_name_H-M 'P -1'
_atom_sites_solution_hydrogens geom
_atom_sites_solution_primary direct
_atom_sites_solution_secondary difmap
_audit_creation_method SHELXL-97
_audit_update_record
;
2019-02-18 deposited with the CCDC.    2019-03-22 downloaded from the CCDC.
;
_cell_angle_alpha 85.2910(10)
_cell_angle_beta 84.1610(10)
_cell_angle_gamma 72.3330(10)
_cell_formula_units_Z 2
_cell_length_a 8.8921(3)
_cell_length_b 10.4750(4)
_cell_length_c 16.9858(7)
_cell_measurement_reflns_used 9688
_cell_measurement_temperature 100
_cell_measurement_theta_max 30.56
_cell_measurement_theta_min 2.32
_cell_volume 1497.51(10)
_computing_cell_refinement 'Bruker SAINT'
_computing_data_collection 'Bruker APEX2'
_computing_data_reduction 'Bruker SAINT'
_computing_molecular_graphics 'Bruker SHELXTL'
_computing_publication_material 'Bruker SHELXTL'
_computing_structure_refinement 'SHELXL-2013 (Sheldrick 2013)'
_computing_structure_solution 'SHELXS-97 (Sheldrick 2008)'
_diffrn_ambient_temperature 100
_diffrn_measured_fraction_theta_full 0.996
_diffrn_measured_fraction_theta_max 0.996
_diffrn_measurement_device_type 'Bruker Venture D8 CMOS'
_diffrn_measurement_method '\f and \w scans'
_diffrn_radiation_monochromator graphite
_diffrn_radiation_source 'fine-focus sealed tube'
_diffrn_radiation_type MoK\a
_diffrn_radiation_wavelength 0.71073
_diffrn_reflns_av_R_equivalents 0.0341
_diffrn_reflns_av_sigmaI/netI 0.0283
_diffrn_reflns_limit_h_max 12
_diffrn_reflns_limit_h_min -12
_diffrn_reflns_limit_k_max 14
_diffrn_reflns_limit_k_min -14
_diffrn_reflns_limit_l_max 24
_diffrn_reflns_limit_l_min -24
_diffrn_reflns_number 48875
_diffrn_reflns_theta_full 30.58
_diffrn_reflns_theta_max 30.58
_diffrn_reflns_theta_min 2.32
_exptl_absorpt_coefficient_mu 1.207
_exptl_absorpt_correction_T_max 0.7461
_exptl_absorpt_correction_T_min 0.6472
_exptl_absorpt_correction_type multi-scan
_exptl_absorpt_process_details 'SADABS; Bruker, 2000'
_exptl_crystal_colour colourless
_exptl_crystal_density_diffrn 1.603
_exptl_crystal_density_method 'not measured'
_exptl_crystal_description block
_exptl_crystal_F_000 732
_exptl_crystal_size_max 0.08
_exptl_crystal_size_mid 0.06
_exptl_crystal_size_min 0.04
_refine_diff_density_max 0.740
_refine_diff_density_min -0.801
_refine_diff_density_rms 0.094
_refine_ls_extinction_method none
_refine_ls_goodness_of_fit_ref 1.068
_refine_ls_hydrogen_treatment constr
_refine_ls_matrix_type full
_refine_ls_number_parameters 361
_refine_ls_number_reflns 9171
_refine_ls_number_restraints 0
_refine_ls_restrained_S_all 1.068
_refine_ls_R_factor_all 0.0323
_refine_ls_R_factor_gt 0.0257
_refine_ls_shift/su_max 0.005
_refine_ls_shift/su_mean 0.000
_refine_ls_structure_factor_coef Fsqd
_refine_ls_weighting_details 'calc w=1/[\s^2^(Fo^2^)+(0.0168P)^2^+1.4414P] where P=(Fo^2^+2Fc^2^)/3'
_refine_ls_weighting_scheme calc
_refine_ls_wR_factor_gt 0.0523
_refine_ls_wR_factor_ref 0.0546
_reflns_number_gt 8229
_reflns_number_total 9171
_reflns_threshold_expression >2sigma(I)
_cod_data_source_file c9dt00827f2.cif
_cod_data_source_block shelxl_CCDC2
_cod_depositor_comments
;
The following automatic conversions were performed:

'_symmetry_cell_setting' value 'Triclinic' changed to 'triclinic'
according to
/home/data/users/saulius/crontab/automatic-downloads/rss-feeds/RSC/lib/dictionaries/cif_core.dic
dictionary named 'cif_core.dic' version 2.4.2 from 2011-04-26.

Automatic conversion script
Id: cif_fix_values 4973 2017-02-22 13:04:09Z antanas 

 Adding full bibliography for 7049400--7049406.cif.
;
_cod_original_sg_symbol_H-M P-1
_cod_database_code 7049402

loop_
_symmetry_equiv_pos_as_xyz
'x, y, z'
'-x, -y, -z'

loop_
_atom_site_label
_atom_site_type_symbol
_atom_site_fract_x
_atom_site_fract_y
_atom_site_fract_z
_atom_site_U_iso_or_equiv
_atom_site_adp_type
_atom_site_occupancy
_atom_site_symmetry_multiplicity
_atom_site_calc_flag
_atom_site_refinement_flags
C1 C 0.6904(2) 0.56553(17) 0.54081(10) 0.0160(3) Uani 1 1 d .
H1A H 0.6330 0.5255 0.5841 0.019 Uiso 1 1 calc R
H1B H 0.7701 0.5970 0.5636 0.019 Uiso 1 1 calc R
C2 C 0.7703(2) 0.46245(17) 0.47715(10) 0.0162(3) Uani 1 1 d .
H2A H 0.8864 0.4463 0.4718 0.019 Uiso 1 1 calc R
H2B H 0.7481 0.3760 0.4914 0.019 Uiso 1 1 calc R
C4 C -0.1205(2) 0.9870(2) 0.34585(15) 0.0298(5) Uani 1 1 d .
H4A H -0.1569 1.0525 0.3012 0.036 Uiso 1 1 calc R
H4B H -0.1434 1.0351 0.3955 0.036 Uiso 1 1 calc R
C5 C -0.2003(2) 0.87760(19) 0.35128(12) 0.0226(4) Uani 1 1 d .
H5A H -0.2380 0.8696 0.2996 0.027 Uiso 1 1 calc R
H5B H -0.2916 0.8967 0.3916 0.027 Uiso 1 1 calc R
C6 C -0.0722(2) 0.74843(18) 0.37521(11) 0.0174(3) Uani 1 1 d .
H6A H -0.1051 0.7082 0.4263 0.021 Uiso 1 1 calc R
H6B H -0.0504 0.6818 0.3342 0.021 Uiso 1 1 calc R
C7 C 0.07219(19) 0.79396(16) 0.38245(10) 0.0135(3) Uani 1 1 d .
H7A H 0.0800 0.8107 0.4382 0.016 Uiso 1 1 calc R
H7B H 0.1702 0.7252 0.3636 0.016 Uiso 1 1 calc R
C10 C 0.38809(18) 0.86134(15) 0.38535(9) 0.0100(3) Uani 1 1 d .
C11 C 0.38524(19) 0.88848(16) 0.46405(9) 0.0129(3) Uani 1 1 d .
H11 H 0.3170 0.9721 0.4811 0.016 Uiso 1 1 calc R
C12 C 0.4771(2) 0.80026(17) 0.52077(9) 0.0145(3) Uani 1 1 d .
H12 H 0.4699 0.8239 0.5741 0.017 Uiso 1 1 calc R
C13 C 0.57650(19) 0.67991(16) 0.49660(9) 0.0121(3) Uani 1 1 d .
C14 C 0.58410(18) 0.64993(15) 0.41643(9) 0.0103(3) Uani 1 1 d .
C15 C 0.69848(18) 0.52549(16) 0.40098(10) 0.0124(3) Uani 1 1 d .
C16 C 0.72922(19) 0.48254(16) 0.32538(10) 0.0145(3) Uani 1 1 d .
H16 H 0.8081 0.4007 0.3134 0.017 Uiso 1 1 calc R
C17 C 0.63994(19) 0.56367(16) 0.26590(10) 0.0132(3) Uani 1 1 d .
H17 H 0.6606 0.5348 0.2132 0.016 Uiso 1 1 calc R
C18 C 0.52306(18) 0.68401(15) 0.28052(9) 0.0099(3) Uani 1 1 d .
C19 C 0.49296(17) 0.73573(15) 0.35856(9) 0.0088(3) Uani 1 1 d .
C20 C 0.26287(18) 0.66796(16) 0.19527(9) 0.0111(3) Uani 1 1 d .
C21 C 0.2915(2) 0.53302(17) 0.22040(10) 0.0153(3) Uani 1 1 d .
H21 H 0.3873 0.4859 0.2434 0.018 Uiso 1 1 calc R
C22 C 0.1799(2) 0.46745(18) 0.21179(11) 0.0200(4) Uani 1 1 d .
H22 H 0.1995 0.3757 0.2291 0.024 Uiso 1 1 calc R
C23 C 0.0403(2) 0.5356(2) 0.17807(11) 0.0206(4) Uani 1 1 d .
H23 H -0.0342 0.4899 0.1708 0.025 Uiso 1 1 calc R
C24 C 0.0093(2) 0.6708(2) 0.15494(11) 0.0214(4) Uani 1 1 d .
H24 H -0.0877 0.7179 0.1330 0.026 Uiso 1 1 calc R
C25 C 0.1194(2) 0.73753(18) 0.16376(10) 0.0173(3) Uani 1 1 d .
H25 H 0.0972 0.8302 0.1484 0.021 Uiso 1 1 calc R
C30 C 0.52248(18) 0.74977(16) 0.10882(9) 0.0117(3) Uani 1 1 d .
C31 C 0.5544(2) 0.64356(17) 0.05932(10) 0.0159(3) Uani 1 1 d .
H31 H 0.5157 0.5693 0.0747 0.019 Uiso 1 1 calc R
C32 C 0.6433(2) 0.64652(19) -0.01289(10) 0.0202(4) Uani 1 1 d .
H32 H 0.6651 0.5741 -0.0467 0.024 Uiso 1 1 calc R
C33 C 0.6999(2) 0.75453(19) -0.03562(10) 0.0200(4) Uani 1 1 d .
H33 H 0.7599 0.7564 -0.0851 0.024 Uiso 1 1 calc R
C35 C 0.6691(2) 0.85988(19) 0.01381(11) 0.0212(4) Uani 1 1 d .
H35 H 0.7086 0.9337 -0.0017 0.025 Uiso 1 1 calc R
C36 C 0.5805(2) 0.85795(17) 0.08612(10) 0.0171(3) Uani 1 1 d .
H36 H 0.5595 0.9303 0.1199 0.021 Uiso 1 1 calc R
C40 C 0.6912(2) 0.26830(19) 0.15465(11) 0.0210(4) Uani 1 1 d .
H40A H 0.5762 0.3113 0.1514 0.025 Uiso 1 1 calc R
H40B H 0.7119 0.2469 0.2111 0.025 Uiso 1 1 calc R
C41 C 0.7461(2) 0.1405(2) 0.10883(13) 0.0285(4) Uani 1 1 d .
H41A H 0.6595 0.1307 0.0799 0.034 Uiso 1 1 calc R
H41B H 0.7831 0.0603 0.1450 0.034 Uiso 1 1 calc R
C42 C 0.8823(2) 0.1599(2) 0.05116(11) 0.0251(4) Uani 1 1 d .
H42A H 0.9859 0.1178 0.0732 0.030 Uiso 1 1 calc R
H42B H 0.8829 0.1222 -0.0005 0.030 Uiso 1 1 calc R
C43 C 0.8438(2) 0.3112(2) 0.04329(11) 0.0243(4) Uani 1 1 d .
H43A H 0.9408 0.3378 0.0275 0.029 Uiso 1 1 calc R
H43B H 0.7667 0.3495 0.0031 0.029 Uiso 1 1 calc R
Cl1 Cl 0.10940(5) 1.17021(4) 0.41680(2) 0.01897(8) Uani 1 1 d .
Cl2 Cl 0.06731(4) 1.16579(4) 0.22439(2) 0.01319(7) Uani 1 1 d .
Cl3 Cl 0.44840(5) 1.13032(4) 0.27249(2) 0.01676(8) Uani 1 1 d .
O1 O 0.31570(13) 0.90564(11) 0.21187(7) 0.0121(2) Uani 1 1 d .
O2 O 0.04832(13) 0.91703(11) 0.33286(7) 0.0124(2) Uani 1 1 d .
O3 O 0.77799(16) 0.35652(13) 0.11964(8) 0.0228(3) Uani 1 1 d .
P1 P 0.40312(5) 0.75870(4) 0.20136(2) 0.00896(7) Uani 1 1 d .
Sn1 Sn 0.246066(12) 1.022856(10) 0.312431(6) 0.00842(3) Uani 1 1 d .

loop_
_atom_site_aniso_label
_atom_site_aniso_U_11
_atom_site_aniso_U_22
_atom_site_aniso_U_33
_atom_site_aniso_U_23
_atom_site_aniso_U_13
_atom_site_aniso_U_12
C1 0.0175(8) 0.0165(8) 0.0143(8) 0.0016(6) -0.0053(6) -0.0048(6)
C2 0.0173(8) 0.0136(8) 0.0162(8) 0.0022(6) -0.0062(6) -0.0018(6)
C4 0.0092(8) 0.0233(10) 0.0530(14) 0.0127(9) -0.0003(8) -0.0038(7)
C5 0.0119(8) 0.0275(10) 0.0303(10) 0.0001(8) -0.0016(7) -0.0091(7)
C6 0.0189(8) 0.0191(8) 0.0183(8) -0.0002(6) -0.0002(6) -0.0123(7)
C7 0.0134(7) 0.0117(7) 0.0155(8) 0.0024(6) -0.0001(6) -0.0052(6)
C10 0.0091(7) 0.0097(7) 0.0106(7) 0.0001(5) 0.0018(5) -0.0027(5)
C11 0.0119(7) 0.0144(7) 0.0122(7) -0.0033(6) 0.0012(6) -0.0034(6)
C12 0.0174(8) 0.0181(8) 0.0087(7) -0.0020(6) -0.0022(6) -0.0056(6)
C13 0.0124(7) 0.0144(7) 0.0107(7) 0.0017(6) -0.0026(6) -0.0058(6)
C14 0.0091(7) 0.0115(7) 0.0113(7) -0.0006(5) -0.0010(5) -0.0044(5)
C15 0.0096(7) 0.0118(7) 0.0162(8) 0.0009(6) -0.0028(6) -0.0036(6)
C16 0.0110(7) 0.0120(7) 0.0189(8) -0.0039(6) -0.0007(6) -0.0005(6)
C17 0.0122(7) 0.0151(7) 0.0124(7) -0.0039(6) 0.0001(6) -0.0035(6)
C18 0.0093(7) 0.0109(7) 0.0095(7) -0.0010(5) -0.0012(5) -0.0028(5)
C19 0.0074(6) 0.0096(7) 0.0102(7) -0.0007(5) -0.0003(5) -0.0041(5)
C20 0.0114(7) 0.0147(7) 0.0078(7) -0.0030(5) 0.0016(5) -0.0049(6)
C21 0.0147(7) 0.0145(8) 0.0169(8) -0.0031(6) 0.0012(6) -0.0048(6)
C22 0.0207(9) 0.0182(8) 0.0233(9) -0.0063(7) 0.0045(7) -0.0098(7)
C23 0.0175(8) 0.0308(10) 0.0187(8) -0.0093(7) 0.0048(7) -0.0148(7)
C24 0.0147(8) 0.0321(10) 0.0192(9) -0.0016(7) -0.0040(7) -0.0087(7)
C25 0.0160(8) 0.0208(8) 0.0149(8) 0.0015(6) -0.0021(6) -0.0059(6)
C30 0.0105(7) 0.0148(7) 0.0092(7) -0.0013(6) 0.0010(5) -0.0031(6)
C31 0.0187(8) 0.0161(8) 0.0135(7) -0.0030(6) 0.0020(6) -0.0066(6)
C32 0.0231(9) 0.0225(9) 0.0132(8) -0.0055(7) 0.0033(7) -0.0044(7)
C33 0.0185(8) 0.0266(9) 0.0123(8) -0.0007(7) 0.0045(6) -0.0047(7)
C35 0.0222(9) 0.0222(9) 0.0198(9) 0.0004(7) 0.0059(7) -0.0103(7)
C36 0.0201(8) 0.0164(8) 0.0155(8) -0.0032(6) 0.0047(6) -0.0077(6)
C40 0.0177(8) 0.0225(9) 0.0221(9) -0.0027(7) 0.0026(7) -0.0060(7)
C41 0.0279(10) 0.0205(9) 0.0380(12) -0.0080(8) 0.0026(9) -0.0087(8)
C42 0.0282(10) 0.0249(10) 0.0189(9) -0.0076(7) -0.0004(7) -0.0019(8)
C43 0.0264(10) 0.0262(10) 0.0188(9) -0.0034(7) 0.0035(7) -0.0066(8)
Cl1 0.0208(2) 0.01662(19) 0.01485(18) -0.00694(15) 0.00115(15) 0.00216(15)
Cl2 0.01175(16) 0.01265(17) 0.01421(17) 0.00279(13) -0.00184(13) -0.00284(13)
Cl3 0.01515(18) 0.01948(19) 0.01876(19) 0.00279(15) -0.00179(14) -0.01064(15)
O1 0.0156(5) 0.0100(5) 0.0093(5) -0.0015(4) -0.0005(4) -0.0018(4)
O2 0.0085(5) 0.0129(5) 0.0156(5) 0.0032(4) -0.0004(4) -0.0041(4)
O3 0.0280(7) 0.0191(6) 0.0215(7) -0.0053(5) 0.0063(5) -0.0091(5)
P1 0.00938(17) 0.00977(17) 0.00745(17) -0.00159(13) 0.00057(13) -0.00251(14)
Sn1 0.00823(5) 0.00831(5) 0.00827(5) -0.00107(3) 0.00082(3) -0.00212(3)

loop_
_atom_type_symbol
_atom_type_description
_atom_type_scat_dispersion_real
_atom_type_scat_dispersion_imag
_atom_type_scat_source
C C 0.0033 0.0016 'International Tables Vol C Tables 4.2.6.8 and 6.1.1.4'
H H 0.0000 0.0000 'International Tables Vol C Tables 4.2.6.8 and 6.1.1.4'
Cl Cl 0.1484 0.1585 'International Tables Vol C Tables 4.2.6.8 and 6.1.1.4'
O O 0.0106 0.0060 'International Tables Vol C Tables 4.2.6.8 and 6.1.1.4'
P P 0.1023 0.0942 'International Tables Vol C Tables 4.2.6.8 and 6.1.1.4'
Sn Sn -0.6537 1.4246 'International Tables Vol C Tables 4.2.6.8 and 6.1.1.4'

loop_
_geom_angle_atom_site_label_1
_geom_angle_atom_site_label_2
_geom_angle_atom_site_label_3
_geom_angle
C13 C1 C2 104.62(13)
C15 C2 C1 105.22(13)
O2 C4 C5 104.80(15)
C4 C5 C6 105.16(14)
C7 C6 C5 104.25(13)
O2 C7 C6 105.19(13)
C11 C10 C19 118.18(14)
C11 C10 Sn1 115.24(11)
C19 C10 Sn1 126.36(11)
C10 C11 C12 124.52(15)
C13 C12 C11 118.17(14)
C12 C13 C14 118.76(14)
C12 C13 C1 131.58(15)
C14 C13 C1 109.64(14)
C13 C14 C15 111.17(14)
C13 C14 C19 124.30(14)
C15 C14 C19 124.49(14)
C16 C15 C14 119.77(15)
C16 C15 C2 130.93(15)
C14 C15 C2 109.29(14)
C15 C16 C17 117.81(15)
C18 C17 C16 123.20(15)
C17 C18 C19 120.51(14)
C17 C18 P1 116.32(12)
C19 C18 P1 122.88(11)
C14 C19 C10 116.06(13)
C14 C19 C18 114.10(13)
C10 C19 C18 129.83(14)
C21 C20 C25 119.50(15)
C21 C20 P1 122.95(12)
C25 C20 P1 117.55(12)
C22 C21 C20 120.08(16)
C23 C22 C21 120.19(17)
C22 C23 C24 119.95(16)
C23 C24 C25 120.33(17)
C24 C25 C20 119.89(17)
C31 C30 C36 119.83(15)
C31 C30 P1 123.31(12)
C36 C30 P1 116.83(12)
C30 C31 C32 119.79(16)
C33 C32 C31 120.32(16)
C32 C33 C35 119.95(16)
C33 C35 C36 120.21(16)
C35 C36 C30 119.90(16)
O3 C40 C41 107.51(15)
C40 C41 C42 104.14(15)
C43 C42 C41 102.15(15)
O3 C43 C42 105.44(15)
P1 O1 Sn1 132.96(7)
C7 O2 C4 104.76(12)
C7 O2 Sn1 120.30(9)
C4 O2 Sn1 124.45(10)
C43 O3 C40 107.86(14)
O1 P1 C18 112.65(7)
O1 P1 C30 106.83(7)
C18 P1 C30 110.59(7)
O1 P1 C20 109.56(7)
C18 P1 C20 108.53(7)
C30 P1 C20 108.61(7)
O1 Sn1 C10 90.93(5)
O1 Sn1 O2 83.31(4)
C10 Sn1 O2 87.44(5)
O1 Sn1 Cl2 81.69(3)
C10 Sn1 Cl2 167.99(4)
O2 Sn1 Cl2 82.32(3)
O1 Sn1 Cl3 90.15(3)
C10 Sn1 Cl3 96.79(4)
O2 Sn1 Cl3 172.28(3)
Cl2 Sn1 Cl3 92.705(14)
O1 Sn1 Cl1 167.44(3)
C10 Sn1 Cl1 98.23(4)
O2 Sn1 Cl1 88.49(3)
Cl2 Sn1 Cl1 87.803(14)
Cl3 Sn1 Cl1 97.247(15)

loop_
_geom_bond_atom_site_label_1
_geom_bond_atom_site_label_2
_geom_bond_distance
C1 C13 1.515(2)
C1 C2 1.552(2)
C2 C15 1.513(2)
C4 O2 1.460(2)
C4 C5 1.513(3)
C5 C6 1.537(3)
C6 C7 1.518(2)
C7 O2 1.4521(19)
C10 C11 1.386(2)
C10 C19 1.441(2)
C10 Sn1 2.1607(15)
C11 C12 1.416(2)
C12 C13 1.369(2)
C13 C14 1.413(2)
C14 C15 1.414(2)
C14 C19 1.416(2)
C15 C16 1.369(2)
C16 C17 1.409(2)
C17 C18 1.391(2)
C18 C19 1.442(2)
C18 P1 1.7804(16)
C20 C21 1.396(2)
C20 C25 1.399(2)
C20 P1 1.7977(16)
C21 C22 1.392(2)
C22 C23 1.385(3)
C23 C24 1.390(3)
C24 C25 1.390(2)
C30 C31 1.392(2)
C30 C36 1.393(2)
C30 P1 1.7973(15)
C31 C32 1.393(2)
C32 C33 1.385(3)
C33 C35 1.386(3)
C35 C36 1.393(2)
C40 O3 1.432(2)
C40 C41 1.527(3)
C41 C42 1.530(3)
C42 C43 1.515(3)
C43 O3 1.424(2)
Cl1 Sn1 2.4238(4)
Cl2 Sn1 2.3824(4)
Cl3 Sn1 2.4124(4)
O1 P1 1.5152(11)
O1 Sn1 2.1158(11)
O2 Sn1 2.3317(11)
